data_4114497
loop_
_publ_author_name
'Tamaki Nakano'
'Tohru Yade'

_publ_contact_author
;
        Tamaki Nakano
        Graduate School of Materials Science, Nara Institute 
        of Science and Technology (NAIST), Takayama-cho 
        8916-5, Ikoma, Nara 630-0101, Japan
;
_publ_contact_author_email nakano@ms.aist-nara.ac.jp.
_publ_contact_author_fax '81 743 72 6081'
_publ_contact_author_phone '81 743 72 6081'
_publ_section_title
;
 Synthesis, Structure, and Photophysical and Electrochemical Properties of
 a \p-Stacked Polymer
;
_journal_name_full 'Journal of the American Chemical Society'
_journal_page_first 15474
_journal_page_last 15484
_journal_paper_doi 10.1021/ja037836x
_journal_volume 125
_journal_year 2003
_chemical_formula_moiety 'C46 H40 '
_chemical_formula_sum 'C46 H40'
_chemical_formula_weight 592.82
_space_group_IT_number 14
_symmetry_cell_setting monoclinic
_symmetry_Int_Tables_number 14
_symmetry_space_group_name_Hall '-P 2ybc'
_symmetry_space_group_name_H-M 'P 1 21/c 1'
_cell_angle_alpha 90
_cell_angle_beta 92.523(1)
_cell_angle_gamma 90
_cell_formula_units_Z 4
_cell_length_a 13.2214(3)
_cell_length_b 13.3664(2)
_cell_length_c 19.0154(1)
_cell_measurement_reflns_used 19283
_cell_measurement_temperature 296.2
_cell_measurement_theta_max 27.5
_cell_measurement_theta_min 2.1
_cell_volume 3357.19(9)
_computing_cell_refinement PROCESS-AUTO
_computing_data_collection PROCESS-AUTO
_computing_data_reduction 'teXsan Ver. 1.10'
_computing_publication_material 'teXsan Ver. 1.10'
_computing_structure_refinement 'teXsan Ver. 1.10'
_computing_structure_solution
;
SAPI91 (Fan, 1991)
;
_diffrn_ambient_temperature 296.2
_diffrn_measurement_device RAXIS-RAPID
_diffrn_orient_matrix_UB_11 -0.05861
_diffrn_orient_matrix_UB_12 0.03868
_diffrn_orient_matrix_UB_13 0.01742
_diffrn_orient_matrix_UB_21 -0.04194
_diffrn_orient_matrix_UB_22 -0.06229
_diffrn_orient_matrix_UB_23 -0.00105
_diffrn_orient_matrix_UB_31 0.02320
_diffrn_orient_matrix_UB_32 -0.01488
_diffrn_orient_matrix_UB_33 0.04966
_diffrn_radiation_detector 'scintillation counter'
_diffrn_radiation_monochromator graphite
_diffrn_radiation_source 'X-ray tube'
_diffrn_radiation_type 'Mo K\a'
_diffrn_radiation_wavelength 0.7107
_diffrn_reflns_av_R_equivalents 0.03354
_diffrn_reflns_limit_h_max 17
_diffrn_reflns_limit_h_min -17
_diffrn_reflns_limit_k_max 17
_diffrn_reflns_limit_k_min -16
_diffrn_reflns_limit_l_max 24
_diffrn_reflns_limit_l_min -24
_diffrn_reflns_number 20119
_diffrn_reflns_reduction_process 'Lp corrections applied'
_diffrn_reflns_theta_max 27.48
_diffrn_reflns_theta_min 1.52
_diffrn_standards_decay_% 0.00
_diffrn_standards_interval_count 0
_diffrn_standards_number 0
_exptl_absorpt_coefficient_mu 0.066
_exptl_crystal_colour colorless
_exptl_crystal_density_diffrn 1.173
_exptl_crystal_description block
_exptl_crystal_F_000 1264.00
_exptl_crystal_size_max 0.33
_exptl_crystal_size_mid 0.22
_exptl_crystal_size_min 0.12
_refine_diff_density_max 0.40
_refine_diff_density_min -0.31
_refine_ls_extinction_coef 0.000001109
_refine_ls_extinction_expression 'equ(3) Acta Cryst.(1968) A24, p213.'
_refine_ls_extinction_method 'Zachariasen (1967)'
_refine_ls_goodness_of_fit_all 1.283
_refine_ls_goodness_of_fit_ref 1.283
_refine_ls_hydrogen_treatment noref
_refine_ls_matrix_type full
_refine_ls_number_constraints 0
_refine_ls_number_parameters 416
_refine_ls_number_reflns 7652
_refine_ls_number_restraints 0
_refine_ls_R_factor_all 0.0817
_refine_ls_R_factor_gt 0.053
_refine_ls_shift/su_max 0.4153
_refine_ls_shift/su_mean 0.0000
_refine_ls_structure_factor_coef Fsqd
_refine_ls_weighting_details 'w = 1/[\s^2^(Fo) + 0.00004|Fo|^2^]'
_refine_ls_weighting_scheme sigma
_refine_ls_wR_factor_all 0.0847
_reflns_number_gt 7652
_reflns_number_total 7705
_reflns_threshold_expression I>-10.00\s(I)
_cod_data_source_file ja037836xsi20030808_093142.cif
_cod_data_source_block '_3(n=3)'
_cod_original_cell_volume 3357.19(7)
_cod_original_sg_symbol_H-M 'P 21/c '
_cod_original_formula_sum 'C46 H40 '
_cod_database_code 4114497

loop_
_symmetry_equiv_pos_as_xyz
'   +x,   +y,   +z'
'   -x,1/2+y,1/2-z'
'   -x,   -y,   -z'
'   +x,1/2-y,1/2+z'

loop_
_atom_site_label
_atom_site_fract_x
_atom_site_fract_y
_atom_site_fract_z
_atom_site_U_iso_or_equiv
_atom_site_occupancy
_atom_site_adp_type
_atom_site_calc_flag
C(1) 0.4460(1) 0.3338(2) 0.5011(1) 0.1006(9) 1.000 Uani d
C(2) 0.5076(1) 0.2860(2) 0.5592(1) 0.0894(8) 1.000 Uani d
C(3) 0.5159(1) 0.1729(1) 0.5536(1) 0.0721(7) 1.000 Uani d
C(4) 0.5792(1) 0.1260(1) 0.6127(1) 0.0858(7) 1.000 Uani d
C(5) 0.5924(1) 0.0145(1) 0.60723(9) 0.0572(5) 1.000 Uani d
C(6) 0.67161(9) -0.0311(1) 0.66149(9) 0.0494(5) 1.000 Uani d
C(7) 0.6506(1) 0.0030(1) 0.73538(9) 0.0508(5) 1.000 Uani d
C(8) 0.5643(1) -0.0094(1) 0.7727(1) 0.0667(6) 1.000 Uani d
C(9) 0.5614(1) 0.0288(2) 0.8408(1) 0.0818(8) 1.000 Uani d
C(10) 0.6452(2) 0.0772(2) 0.8715(1) 0.0852(8) 1.000 Uani d
C(11) 0.7314(1) 0.0910(1) 0.8339(1) 0.0730(7) 1.000 Uani d
C(12) 0.7338(1) 0.0546(1) 0.7658(1) 0.0543(5) 1.000 Uani d
C(13) 0.8118(1) 0.0612(1) 0.7134(1) 0.0533(5) 1.000 Uani d
C(14) 0.9079(1) 0.1067(1) 0.7169(1) 0.0690(7) 1.000 Uani d
C(15) 0.9641(1) 0.1056(2) 0.6582(1) 0.0791(8) 1.000 Uani d
C(16) 0.9276(1) 0.0617(1) 0.5970(1) 0.0743(7) 1.000 Uani d
C(17) 0.8328(1) 0.0163(1) 0.5922(1) 0.0608(6) 1.000 Uani d
C(18) 0.7761(1) 0.0147(1) 0.65167(9) 0.0494(5) 1.000 Uani d
C(19) 0.66533(9) -0.1461(1) 0.65296(8) 0.0474(5) 1.000 Uani d
C(20) 0.75147(9) -0.2166(1) 0.68328(8) 0.0435(5) 1.000 Uani d
C(21) 0.7919(1) -0.1893(1) 0.75711(9) 0.0447(5) 1.000 Uani d
C(22) 0.7404(1) -0.1828(1) 0.81922(9) 0.0559(6) 1.000 Uani d
C(23) 0.7929(1) -0.1538(1) 0.88023(9) 0.0675(6) 1.000 Uani d
C(24) 0.8950(1) -0.1317(1) 0.8803(1) 0.0673(6) 1.000 Uani d
C(25) 0.9473(1) -0.1391(1) 0.8196(1) 0.0591(6) 1.000 Uani d
C(26) 0.89547(9) -0.1683(1) 0.75744(9) 0.0466(5) 1.000 Uani d
C(27) 0.9300(1) -0.1817(1) 0.68630(8) 0.0456(5) 1.000 Uani d
C(28) 1.0259(1) -0.1696(1) 0.6593(1) 0.0629(6) 1.000 Uani d
C(29) 1.0379(1) -0.1857(2) 0.5891(1) 0.0729(7) 1.000 Uani d
C(30) 0.9565(1) -0.2130(1) 0.5448(1) 0.0697(7) 1.000 Uani d
C(31) 0.8603(1) -0.2240(1) 0.57112(9) 0.0564(6) 1.000 Uani d
C(32) 0.84721(9) -0.2087(1) 0.64168(8) 0.0444(5) 1.000 Uani d
C(33) 0.70807(9) -0.3246(1) 0.68054(8) 0.0493(5) 1.000 Uani d
C(34) 0.78155(9) -0.4112(1) 0.70252(9) 0.0515(5) 1.000 Uani d
C(35) 0.7960(1) -0.4894(1) 0.6456(1) 0.0545(6) 1.000 Uani d
C(36) 0.8323(1) -0.4801(2) 0.5796(1) 0.0746(7) 1.000 Uani d
C(37) 0.8411(1) -0.5634(2) 0.5364(1) 0.0889(9) 1.000 Uani d
C(38) 0.8150(2) -0.6553(2) 0.5608(2) 0.0905(9) 1.000 Uani d
C(39) 0.7787(1) -0.6678(1) 0.6263(2) 0.0773(7) 1.000 Uani d
C(40) 0.7681(1) -0.5837(1) 0.6698(1) 0.0585(6) 1.000 Uani d
C(41) 0.7359(1) -0.5747(1) 0.7410(1) 0.0612(6) 1.000 Uani d
C(42) 0.7026(1) -0.6486(2) 0.7870(1) 0.0813(8) 1.000 Uani d
C(43) 0.6828(1) -0.6211(2) 0.8544(2) 0.095(1) 1.000 Uani d
C(44) 0.6942(1) -0.5237(2) 0.8769(1) 0.0902(9) 1.000 Uani d
C(45) 0.7264(1) -0.4488(2) 0.8304(1) 0.0734(7) 1.000 Uani d
C(46) 0.7466(1) -0.4755(1) 0.7628(1) 0.0559(6) 1.000 Uani d
H(1) 0.4450 0.4058 0.5081 0.114 1.000 Uiso c
H(2) 0.4753 0.3212 0.4572 0.114 1.000 Uiso c
H(3) 0.3788 0.3103 0.5001 0.114 1.000 Uiso c
H(4) 0.4860 0.3299 0.6020 0.200 1.000 Uiso c
H(5) 0.5636 0.3361 0.5501 0.188 1.000 Uiso c
H(6) 0.4447 0.1582 0.5581 0.114 1.000 Uiso c
H(7) 0.5413 0.1699 0.5065 0.118 1.000 Uiso c
H(8) 0.6395 0.1642 0.6125 0.133 1.000 Uiso c
H(9) 0.5565 0.1604 0.6623 0.196 1.000 Uiso c
H(10) 0.5289 -0.0189 0.6145 0.065 1.000 Uiso c
H(11) 0.6123 -0.0079 0.5597 0.074 1.000 Uiso c
H(12) 0.5061 -0.0465 0.7539 0.076 1.000 Uiso c
H(13) 0.4958 0.0173 0.8714 0.087 1.000 Uiso c
H(14) 0.6368 0.0924 0.9235 0.119 1.000 Uiso c
H(15) 0.7884 0.1216 0.8567 0.081 1.000 Uiso c
H(16) 0.9259 0.1380 0.7645 0.088 1.000 Uiso c
H(17) 1.0316 0.1374 0.6637 0.113 1.000 Uiso c
H(18) 0.9671 0.0643 0.5569 0.077 1.000 Uiso c
H(19) 0.8074 -0.0148 0.5488 0.081 1.000 Uiso c
H(20) 0.6606 -0.1647 0.6034 0.057 1.000 Uiso c
H(21) 0.5979 -0.1667 0.6756 0.058 1.000 Uiso c
H(22) 0.6631 -0.1930 0.8197 0.075 1.000 Uiso c
H(23) 0.7558 -0.1412 0.9261 0.076 1.000 Uiso c
H(24) 0.9285 -0.1040 0.9268 0.082 1.000 Uiso c
H(25) 1.0185 -0.1222 0.8196 0.068 1.000 Uiso c
H(26) 1.0853 -0.1496 0.6937 0.069 1.000 Uiso c
H(27) 1.1089 -0.1831 0.5691 0.097 1.000 Uiso c
H(28) 0.9595 -0.2300 0.4930 0.084 1.000 Uiso c
H(29) 0.7972 -0.2472 0.5383 0.061 1.000 Uiso c
H(30) 0.6480 -0.3242 0.7121 0.052 1.000 Uiso c
H(31) 0.6787 -0.3422 0.6296 0.061 1.000 Uiso c
H(32) 0.8445 -0.3812 0.7146 0.060 1.000 Uiso c
H(33) 0.8514 -0.4180 0.5616 0.080 1.000 Uiso c
H(34) 0.8695 -0.5541 0.4890 0.139 1.000 Uiso c
H(35) 0.8206 -0.7045 0.5325 0.081 1.000 Uiso c
H(36) 0.7591 -0.7256 0.6437 0.076 1.000 Uiso c
H(37) 0.6913 -0.7240 0.7670 0.129 1.000 Uiso c
H(38) 0.6543 -0.6848 0.8868 0.142 1.000 Uiso c
H(39) 0.6845 -0.4985 0.9200 0.075 1.000 Uiso c
H(40) 0.7360 -0.3817 0.8472 0.061 1.000 Uiso c

loop_
_atom_site_aniso_label
_atom_site_aniso_U_11
_atom_site_aniso_U_22
_atom_site_aniso_U_33
_atom_site_aniso_U_12
_atom_site_aniso_U_13
_atom_site_aniso_U_23
C(1) 0.103(1) 0.090(2) 0.108(2) 0.014(1) -0.009(1) 0.023(2)
C(2) 0.098(1) 0.059(1) 0.108(2) 0.012(1) -0.036(1) 0.010(1)
C(3) 0.077(1) 0.059(1) 0.079(1) 0.0059(9) -0.0118(9) 0.020(1)
C(4) 0.108(1) 0.043(1) 0.102(2) 0.008(1) -0.051(1) 0.002(1)
C(5) 0.0611(9) 0.041(1) 0.067(1) -0.0015(7) -0.0173(7) 0.003(1)
C(6) 0.0521(8) 0.037(1) 0.058(1) -0.0018(7) -0.0101(7) 0.0027(9)
C(7) 0.0574(9) 0.037(1) 0.057(1) 0.0072(7) -0.0037(8) 0.0021(9)
C(8) 0.068(1) 0.055(1) 0.077(1) 0.0092(9) 0.0031(9) -0.001(1)
C(9) 0.090(1) 0.070(2) 0.087(2) 0.021(1) 0.017(1) -0.004(1)
C(10) 0.109(2) 0.078(2) 0.069(2) 0.021(1) 0.004(1) -0.008(1)
C(11) 0.098(1) 0.048(1) 0.071(2) 0.007(1) -0.016(1) -0.008(1)
C(12) 0.071(1) 0.034(1) 0.057(1) 0.0040(8) -0.0115(9) -0.0034(9)
C(13) 0.0612(9) 0.034(1) 0.063(1) -0.0033(7) -0.0127(8) 0.0039(9)
C(14) 0.073(1) 0.045(1) 0.086(2) -0.0085(9) -0.019(1) -0.004(1)
C(15) 0.070(1) 0.056(1) 0.110(2) -0.018(1) -0.007(1) 0.008(1)
C(16) 0.079(1) 0.051(1) 0.094(2) -0.010(1) 0.017(1) 0.019(1)
C(17) 0.074(1) 0.044(1) 0.064(1) -0.0081(9) -0.0014(9) 0.008(1)
C(18) 0.0577(9) 0.034(1) 0.055(1) -0.0031(7) -0.0087(8) 0.0076(9)
C(19) 0.0499(8) 0.038(1) 0.054(1) -0.0017(7) -0.0055(7) 0.0014(9)
C(20) 0.0446(7) 0.038(1) 0.047(1) -0.0030(7) -0.0007(6) 0.0054(8)
C(21) 0.0495(8) 0.036(1) 0.048(1) 0.0021(7) -0.0019(7) 0.0036(8)
C(22) 0.0611(9) 0.053(1) 0.054(1) 0.0069(8) 0.0061(8) 0.007(1)
C(23) 0.091(1) 0.064(1) 0.048(1) 0.012(1) 0.0078(9) 0.004(1)
C(24) 0.088(1) 0.061(1) 0.051(1) 0.011(1) -0.014(1) -0.001(1)
C(25) 0.0572(9) 0.054(1) 0.064(1) 0.0007(8) -0.0164(8) 0.000(1)
C(26) 0.0460(8) 0.039(1) 0.054(1) 0.0038(7) -0.0052(7) 0.0029(9)
C(27) 0.0447(8) 0.037(1) 0.055(1) 0.0012(7) 0.0030(7) 0.0010(9)
C(28) 0.0508(9) 0.056(1) 0.082(1) -0.0029(8) 0.0063(8) -0.001(1)
C(29) 0.065(1) 0.068(1) 0.087(2) -0.0076(9) 0.025(1) -0.005(1)
C(30) 0.094(1) 0.055(1) 0.062(1) -0.012(1) 0.026(1) -0.009(1)
C(31) 0.070(1) 0.045(1) 0.055(1) -0.0125(8) 0.0070(8) -0.002(1)
C(32) 0.0515(8) 0.035(1) 0.047(1) -0.0018(7) 0.0030(7) 0.0027(8)
C(33) 0.0475(8) 0.037(1) 0.062(1) -0.0031(7) -0.0044(7) 0.0068(9)
C(34) 0.0488(8) 0.042(1) 0.064(1) -0.0050(7) -0.0017(7) 0.008(1)
C(35) 0.0509(9) 0.039(1) 0.073(1) 0.0026(7) -0.0020(8) 0.006(1)
C(36) 0.098(1) 0.045(1) 0.081(2) 0.003(1) 0.010(1) -0.003(1)
C(37) 0.110(2) 0.063(2) 0.094(2) 0.010(1) 0.005(1) -0.012(2)
C(38) 0.088(1) 0.071(2) 0.112(2) 0.009(1) -0.009(1) -0.028(2)
C(39) 0.056(1) 0.042(1) 0.132(2) -0.0024(9) -0.013(1) -0.002(1)
C(40) 0.0423(8) 0.042(1) 0.090(2) 0.0017(8) -0.0076(8) 0.002(1)
C(41) 0.0402(8) 0.045(1) 0.098(2) 0.0027(7) 0.0004(8) 0.024(1)
C(42) 0.059(1) 0.066(2) 0.120(2) 0.0025(9) 0.011(1) 0.031(2)
C(43) 0.075(1) 0.077(2) 0.136(3) 0.014(1) 0.022(1) 0.051(2)
C(44) 0.089(1) 0.097(2) 0.085(2) 0.020(1) 0.022(1) 0.031(2)
C(45) 0.079(1) 0.063(1) 0.079(2) 0.009(1) 0.010(1) 0.017(1)
C(46) 0.0468(8) 0.050(1) 0.071(1) 0.0055(8) 0.0019(8) 0.016(1)

loop_
_atom_type_symbol
_atom_type_oxidation_number
_atom_type_number_in_cell
_atom_type_scat_dispersion_real
_atom_type_scat_dispersion_imag
_atom_type_scat_source
C 0 184 0.002 0.002
;International Tables for Crystallography
(1992, Vol. C, Table 6.1.1.2)
;
H 0 160 0.000 0.000
;International Tables for Crystallography
(1992, Vol. C, Table 6.1.1.2)
;
